data_2105379
loop_
_publ_author_name
'Carre, D.'
'Ollitrault-Fichet, R.'
'Flahaut, J.'

_publ_section_title
;
 Structure de Ag8 Ge Se6 beta
;
_journal_name_full 'Acta Crystallographica B (24,1968-38,1982)'
_journal_page_first 245
_journal_page_last 249
_journal_paper_doi 10.1107/S0567740880003032
_journal_volume 36
_journal_year 1980
_chemical_formula_sum 'Ag8 Ge Se6'
_space_group_IT_number 31
_symmetry_space_group_name_Hall 'P 2ac -2'
_symmetry_space_group_name_H-M 'P m n 21'
_cell_angle_alpha 90
_cell_angle_beta 90
_cell_angle_gamma 90
_cell_formula_units_Z 2
_cell_length_a 7.823
_cell_length_b 7.712
_cell_length_c 10.885
_cell_volume 656.703
_citation_journal_id_ASTM ACBCAR
_cod_data_source_file silver3-x_284.cif
_cod_data_source_block Ag8Ge1Se6
_cod_original_cell_volume 656.7027
_cod_original_formula_sum 'Ag8 Ge1 Se6'
_cod_database_code 2105379

loop_
_symmetry_equiv_pos_as_xyz
x,y,z
-x+1/2,-y,z+1/2
-x,y,z
x+1/2,-y,z+1/2

loop_
_atom_site_label
_atom_site_type_symbol
_atom_site_fract_x
_atom_site_fract_y
_atom_site_fract_z
_atom_site_occupancy
_atom_site_U_iso_or_equiv
Se3 Se-2 0 0.0029 0.6482 1 0.0
Se1 Se-2 0 0.2916 0 1 0.0
Ag2 Ag+1 0.2002 0.102 0.8619 1 0.0
Ag3 Ag+1 0.2034 0.5352 0.2696 1 0.0
Ag1 Ag+1 0 0.6263 0.0412 1 0.0
Se2 Se-2 0 0.8083 0.2501 1 0.0
Ge1 Ge+4 0 0.2479 0.52 1 0.0
Ag4 Ag+1 0.1912 0.1464 0.1559 1 0.0
Se4 Se-2 0 0.4887 0.6494 1 0.0
Se5 Se-2 0.2524 0.7536 0.8997 1 0.0
Ag5 Ag+1 0 0.7238 0.4807 1 0.0
